data_7007388
loop_
_publ_author_name
'de Quadras, Laura'
'Hampel, Frank'
'Gladysz, J. A.'

_publ_section_title
;
 Wire-like PtC[triple bond]CC[triple bond]CC[triple bond]CC[triple
 bond]CPt moieties surrounded by double-helical "insulation": new
 motifs featuring P(CH2)20P and P(CH2)4O(CH2)2O(CH2)4P linkages.
;
_journal_issue 24
_journal_name_full 'Dalton transactions (Cambridge, England : 2003)'
_journal_page_first 2929
_journal_page_last 2933
_journal_paper_doi 10.1039/b604465b
_journal_year 2006
_chemical_formula_sum 'C97 H100 F10 O5 P4 Pt2'
_chemical_formula_weight 2049.83
_chemical_name_systematic
;
?
;
_space_group_IT_number 14
_symmetry_cell_setting monoclinic
_symmetry_space_group_name_Hall '-P 2yn'
_symmetry_space_group_name_H-M 'P 1 21/n 1'
_atom_sites_solution_hydrogens geom
_atom_sites_solution_primary direct
_atom_sites_solution_secondary difmap
_audit_creation_method SHELXL-97
_cell_angle_alpha 90.00
_cell_angle_beta 101.8550(10)
_cell_angle_gamma 90.00
_cell_formula_units_Z 4
_cell_length_a 21.4114(3)
_cell_length_b 17.9695(3)
_cell_length_c 24.2342(3)
_cell_measurement_reflns_used 20654
_cell_measurement_temperature 173(2)
_cell_volume 9125.3(2)
_computing_cell_refinement DENZO-SMN
_computing_data_collection 'Nonius Collect'
_computing_data_reduction DENZO-SMN
_computing_molecular_graphics 'SHELXTL NT'
_computing_publication_material 'SHELXTL NT'
_computing_structure_refinement 'SHELXL-97 (Sheldrick, 1997)'
_computing_structure_solution 'SHELXS-97 (Sheldrick, 1990)'
_diffrn_ambient_temperature 173(2)
_diffrn_detector_area_resol_mean 9
_diffrn_measured_fraction_theta_full 0.997
_diffrn_measured_fraction_theta_max 0.997
_diffrn_measurement_device_type 'Nonius KappaCCD'
_diffrn_radiation_monochromator graphite
_diffrn_radiation_source 'fine-focus rotating anode'
_diffrn_radiation_type MoK\a
_diffrn_radiation_wavelength 0.71073
_diffrn_reflns_av_R_equivalents 0.0497
_diffrn_reflns_av_sigmaI/netI 0.0793
_diffrn_reflns_limit_h_max 27
_diffrn_reflns_limit_h_min -27
_diffrn_reflns_limit_k_max 23
_diffrn_reflns_limit_k_min -23
_diffrn_reflns_limit_l_max 31
_diffrn_reflns_limit_l_min -31
_diffrn_reflns_number 39762
_diffrn_reflns_theta_full 27.49
_diffrn_reflns_theta_max 27.49
_diffrn_reflns_theta_min 2.06
_exptl_absorpt_coefficient_mu 3.204
_exptl_absorpt_correction_T_max 0.6450
_exptl_absorpt_correction_T_min 0.6450
_exptl_absorpt_correction_type empirical
_exptl_absorpt_process_details Sclaepack
_exptl_crystal_colour yellow
_exptl_crystal_density_diffrn 1.492
_exptl_crystal_density_method 'not measured'
_exptl_crystal_description block
_exptl_crystal_F_000 4112
_exptl_crystal_size_max 0.15
_exptl_crystal_size_mid 0.15
_exptl_crystal_size_min 0.15
_refine_diff_density_max 1.123
_refine_diff_density_min -0.956
_refine_diff_density_rms 0.105
_refine_ls_extinction_method none
_refine_ls_goodness_of_fit_ref 0.966
_refine_ls_hydrogen_treatment 'riding model'
_refine_ls_matrix_type full
_refine_ls_number_parameters 1063
_refine_ls_number_reflns 20905
_refine_ls_number_restraints 0
_refine_ls_restrained_S_all 0.966
_refine_ls_R_factor_all 0.0886
_refine_ls_R_factor_gt 0.0421
_refine_ls_shift/su_max 0.049
_refine_ls_shift/su_mean 0.001
_refine_ls_structure_factor_coef Fsqd
_refine_ls_weighting_details 'calc w=1/[\s^2^(Fo^2^)+(0.0452P)^2^+0.0000P] where P=(Fo^2^+2Fc^2^)/3'
_refine_ls_weighting_scheme calc
_refine_ls_wR_factor_gt 0.0848
_refine_ls_wR_factor_ref 0.0979
_reflns_number_gt 13238
_reflns_number_total 20905
_reflns_threshold_expression >2sigma(I)
_cod_data_source_file b604465b.txt
_cod_data_source_block ldq11
_cod_depositor_comments
;
The following automatic conversions were performed:
'_symmetry_cell_setting' value 'Monoclinic' changed to 'monoclinic'
according to '/home/saulius/struct/CIF-dictionaries/cif_core.dic'
dictionary named 'cif_core.dic' version 2.4.1 from 2010-06-29.

Automatic conversion script
Id: cif_fix_enum 1527 2010-12-29 10:47:43Z saulius 
;
_cod_original_sg_symbol_H-M P2(1)/n
_cod_database_code 7007388

loop_
_symmetry_equiv_pos_as_xyz
'x, y, z'
'-x+1/2, y+1/2, -z+1/2'
'-x, -y, -z'
'x-1/2, -y-1/2, z-1/2'

loop_
_atom_site_label
_atom_site_type_symbol
_atom_site_fract_x
_atom_site_fract_y
_atom_site_fract_z
_atom_site_U_iso_or_equiv
_atom_site_adp_type
_atom_site_occupancy
_atom_site_symmetry_multiplicity
_atom_site_calc_flag
_atom_site_refinement_flags
_atom_site_disorder_assembly
_atom_site_disorder_group
Pt1 Pt 0.825272(9) -0.696013(10) 0.086614(8) 0.04048(6) Uani 1 1 d . . .
P1 P 0.80388(7) -0.66493(8) 0.17285(6) 0.0492(3) Uani 1 1 d . . .
C1 C 0.8171(2) -0.5902(3) 0.0643(2) 0.0469(12) Uani 1 1 d . . .
C1B C 0.7887(2) -0.6802(3) -0.0562(2) 0.0482(13) Uani 1 1 d . . .
H1BA H 0.7944 -0.6255 -0.0558 0.058 Uiso 1 1 calc R . .
H1BB H 0.7967 -0.6986 -0.0926 0.058 Uiso 1 1 calc R . .
C1A C 0.8499(3) -0.5820(3) 0.2009(3) 0.0620(16) Uani 1 1 d . . .
H1AA H 0.8958 -0.5946 0.2069 0.074 Uiso 1 1 calc R . .
H1AB H 0.8416 -0.5427 0.1716 0.074 Uiso 1 1 calc R . .
Pt2 Pt 0.666536(8) -0.074853(10) -0.156031(8) 0.03493(6) Uani 1 1 d . . .
P2 P 0.84935(6) -0.71954(7) 0.00018(5) 0.0401(3) Uani 1 1 d . . .
C2 C 0.8080(3) -0.5267(3) 0.0472(2) 0.0484(13) Uani 1 1 d . . .
C2B C 0.7195(3) -0.6967(3) -0.0542(3) 0.0647(16) Uani 1 1 d . . .
H2BA H 0.7130 -0.6883 -0.0154 0.078 Uiso 1 1 calc R . .
H2BB H 0.7103 -0.7497 -0.0637 0.078 Uiso 1 1 calc R . .
C2A C 0.8372(3) -0.5498(3) 0.2549(2) 0.0730(18) Uani 1 1 d . . .
H2AA H 0.8382 -0.5900 0.2830 0.088 Uiso 1 1 calc R . .
H2AB H 0.7942 -0.5269 0.2478 0.088 Uiso 1 1 calc R . .
P3 P 0.60949(6) -0.05652(7) -0.08572(5) 0.0365(3) Uani 1 1 d . . .
C3 C 0.7930(3) -0.4575(3) 0.0249(2) 0.0479(13) Uani 1 1 d . . .
C3A C 0.8879(4) -0.4905(4) 0.2784(3) 0.100(3) Uani 1 1 d . . .
H3AA H 0.8754 -0.4662 0.3111 0.120 Uiso 1 1 calc R . .
H3AB H 0.9290 -0.5162 0.2924 0.120 Uiso 1 1 calc R . .
C3B C 0.6722(3) -0.6476(4) -0.0955(3) 0.080(2) Uani 1 1 d . . .
H3BA H 0.6844 -0.6473 -0.1327 0.096 Uiso 1 1 calc R . .
H3BB H 0.6287 -0.6690 -0.1005 0.096 Uiso 1 1 calc R . .
P4 P 0.71641(6) -0.11145(8) -0.22682(5) 0.0438(3) Uani 1 1 d . . .
C4 C 0.7789(3) -0.3977(3) 0.0032(2) 0.0500(13) Uani 1 1 d . . .
C4A C 0.8986(3) -0.4314(4) 0.2381(3) 0.086(2) Uani 1 1 d . . .
H4AA H 0.9327 -0.3971 0.2566 0.104 Uiso 1 1 calc R . .
H4AB H 0.9118 -0.4541 0.2050 0.104 Uiso 1 1 calc R . .
C4B C 0.6717(4) -0.5702(4) -0.0743(3) 0.099(3) Uani 1 1 d . . .
H4BA H 0.6605 -0.5698 -0.0366 0.118 Uiso 1 1 calc R . .
H4BB H 0.7143 -0.5472 -0.0711 0.118 Uiso 1 1 calc R . .
C5 C 0.7614(3) -0.3338(3) -0.0246(2) 0.0508(13) Uani 1 1 d . . .
O5A O 0.8401(2) -0.3916(3) 0.2205(2) 0.0908(14) Uani 1 1 d . . .
O5B O 0.6250(2) -0.5300(3) -0.1139(2) 0.0960(16) Uani 1 1 d . . .
C6 C 0.7444(2) -0.2790(3) -0.0541(2) 0.0470(13) Uani 1 1 d . . .
C6B C 0.6210(4) -0.4519(4) -0.1021(4) 0.114(3) Uani 1 1 d . . .
H6BA H 0.5975 -0.4256 -0.1360 0.136 Uiso 1 1 calc R . .
H6BB H 0.6644 -0.4303 -0.0917 0.136 Uiso 1 1 calc R . .
C6A C 0.8339(4) -0.3490(6) 0.1688(4) 0.115(3) Uani 1 1 d . . .
H6AA H 0.7893 -0.3312 0.1574 0.138 Uiso 1 1 calc R . .
H6AB H 0.8424 -0.3822 0.1386 0.138 Uiso 1 1 calc R . .
C7 C 0.7243(2) -0.2180(3) -0.0867(2) 0.0466(12) Uani 1 1 d . . .
C7A C 0.8765(4) -0.2856(5) 0.1735(4) 0.116(3) Uani 1 1 d . . .
H7AA H 0.9213 -0.3027 0.1838 0.139 Uiso 1 1 calc R . .
H7AB H 0.8684 -0.2518 0.2035 0.139 Uiso 1 1 calc R . .
C7B C 0.5841(5) -0.4423(5) -0.0504(4) 0.130(4) Uani 1 1 d . . .
H7BA H 0.5458 -0.4746 -0.0565 0.156 Uiso 1 1 calc R . .
H7BB H 0.6125 -0.4569 -0.0144 0.156 Uiso 1 1 calc R . .
C8 C 0.7050(2) -0.1636(3) -0.1140(2) 0.0429(12) Uani 1 1 d . . .
C8B C 0.5651(4) -0.3632(4) -0.0479(4) 0.111(3) Uani 1 1 d . . .
H8BA H 0.5368 -0.3492 -0.0840 0.134 Uiso 1 1 calc R . .
H8BB H 0.6036 -0.3314 -0.0428 0.134 Uiso 1 1 calc R . .
C8A C 0.8652(4) -0.2424(6) 0.1150(5) 0.158(5) Uani 1 1 d . . .
H8AA H 0.8600 -0.2798 0.0845 0.190 Uiso 1 1 calc R . .
H8AB H 0.8243 -0.2151 0.1106 0.190 Uiso 1 1 calc R . .
C9B C 0.5304(4) -0.3484(5) 0.0005(4) 0.105(3) Uani 1 1 d . . .
H9BA H 0.5175 -0.2954 -0.0007 0.126 Uiso 1 1 calc R . .
H9BB H 0.4911 -0.3789 -0.0056 0.126 Uiso 1 1 calc R . .
C9A C 0.9095(6) -0.1946(7) 0.1071(4) 0.154(5) Uani 1 1 d . . .
H9AA H 0.9502 -0.2219 0.1101 0.185 Uiso 1 1 calc R . .
H9AB H 0.9156 -0.1576 0.1380 0.185 Uiso 1 1 calc R . .
C10B C 0.5690(4) -0.3651(5) 0.0571(4) 0.103(3) Uani 1 1 d . . .
H10A H 0.5802 -0.4187 0.0592 0.124 Uiso 1 1 calc R . .
H10B H 0.5431 -0.3552 0.0858 0.124 Uiso 1 1 calc R . .
C10A C 0.8957(5) -0.1534(5) 0.0516(3) 0.121(3) Uani 1 1 d . . .
H10C H 0.9245 -0.1098 0.0545 0.145 Uiso 1 1 calc R . .
H10D H 0.8514 -0.1345 0.0449 0.145 Uiso 1 1 calc R . .
C11 C 0.8281(2) -0.8076(3) 0.1056(2) 0.0412(11) Uani 1 1 d . . .
C11A C 0.9038(3) -0.1996(4) 0.0012(3) 0.0770(19) Uani 1 1 d . . .
H11A H 0.9443 -0.2279 0.0102 0.092 Uiso 1 1 calc R . .
H11B H 0.8681 -0.2355 -0.0087 0.092 Uiso 1 1 calc R . .
C11B C 0.6292(4) -0.3199(4) 0.0709(3) 0.088(2) Uani 1 1 d . . .
H11C H 0.6542 -0.3346 0.1084 0.105 Uiso 1 1 calc R . .
H11D H 0.6556 -0.3295 0.0426 0.105 Uiso 1 1 calc R . .
C12 C 0.8822(3) -0.8488(3) 0.1230(3) 0.0592(15) Uani 1 1 d . . .
F12 F 0.94012(15) -0.8151(2) 0.1289(2) 0.0961(14) Uani 1 1 d . . .
O12A O 0.90420(19) -0.1498(2) -0.04492(18) 0.0671(11) Uani 1 1 d . . .
O12B O 0.6136(2) -0.2422(2) 0.07112(19) 0.0722(12) Uani 1 1 d . . .
F13 F 0.93742(19) -0.9628(2) 0.1464(3) 0.134(2) Uani 1 1 d . . .
C13 C 0.8822(3) -0.9246(3) 0.1325(3) 0.0747(19) Uani 1 1 d . . .
C13A C 0.9099(3) -0.1860(3) -0.0958(3) 0.0611(15) Uani 1 1 d . . .
H13A H 0.8745 -0.2217 -0.1072 0.073 Uiso 1 1 calc R . .
H13B H 0.9507 -0.2137 -0.0901 0.073 Uiso 1 1 calc R . .
C13B C 0.6698(3) -0.1990(3) 0.0859(3) 0.0607(16) Uani 1 1 d . . .
H13C H 0.6973 -0.2066 0.0581 0.073 Uiso 1 1 calc R . .
H13D H 0.6942 -0.2138 0.1235 0.073 Uiso 1 1 calc R . .
C14 C 0.8257(3) -0.9612(3) 0.1265(3) 0.0634(16) Uani 1 1 d . . .
F14 F 0.8246(2) -1.03484(19) 0.13698(19) 0.1010(14) Uani 1 1 d . . .
C14B C 0.6503(3) -0.1185(3) 0.0864(2) 0.0548(14) Uani 1 1 d . . .
H14A H 0.6893 -0.0879 0.0974 0.066 Uiso 1 1 calc R . .
H14B H 0.6248 -0.1120 0.1159 0.066 Uiso 1 1 calc R . .
C14A C 0.9080(2) -0.1283(3) -0.1406(3) 0.0604(16) Uani 1 1 d . . .
H14C H 0.9224 -0.1514 -0.1730 0.072 Uiso 1 1 calc R . .
H14D H 0.9388 -0.0884 -0.1256 0.072 Uiso 1 1 calc R . .
C15 C 0.7704(3) -0.9227(3) 0.1105(3) 0.0569(15) Uani 1 1 d . . .
F15 F 0.71382(18) -0.9584(2) 0.1037(2) 0.0982(13) Uani 1 1 d . . .
C15B C 0.6115(3) -0.0887(3) 0.0305(2) 0.0499(13) Uani 1 1 d . . .
H15A H 0.5732 -0.1202 0.0184 0.060 Uiso 1 1 calc R . .
H15B H 0.5970 -0.0375 0.0364 0.060 Uiso 1 1 calc R . .
C15A C 0.8420(2) -0.0928(3) -0.1620(2) 0.0586(15) Uani 1 1 d . . .
H15C H 0.8216 -0.0830 -0.1296 0.070 Uiso 1 1 calc R . .
H15D H 0.8474 -0.0445 -0.1802 0.070 Uiso 1 1 calc R . .
F16 F 0.71580(15) -0.81282(18) 0.08358(19) 0.0837(12) Uani 1 1 d . . .
C16 C 0.7728(2) -0.8486(3) 0.0997(2) 0.0469(12) Uani 1 1 d . . .
C16B C 0.6500(2) -0.0876(3) -0.01586(19) 0.0433(12) Uani 1 1 d . . .
H16A H 0.6661 -0.1386 -0.0196 0.052 Uiso 1 1 calc R . .
H16B H 0.6876 -0.0552 -0.0032 0.052 Uiso 1 1 calc R . .
C16A C 0.7992(2) -0.1419(3) -0.2035(2) 0.0536(14) Uani 1 1 d . . .
H16C H 0.7989 -0.1920 -0.1866 0.064 Uiso 1 1 calc R . .
H16D H 0.8183 -0.1470 -0.2373 0.064 Uiso 1 1 calc R . .
C21 C 0.8263(3) -0.7373(3) 0.2249(2) 0.0604(15) Uani 1 1 d . . .
C22 C 0.7826(3) -0.7934(3) 0.2317(3) 0.0686(17) Uani 1 1 d . . .
H22A H 0.7386 -0.7881 0.2150 0.082 Uiso 1 1 calc R . .
C23 C 0.8042(4) -0.8573(4) 0.2634(3) 0.088(2) Uani 1 1 d . . .
H23A H 0.7751 -0.8952 0.2686 0.105 Uiso 1 1 calc R . .
C24 C 0.8682(5) -0.8640(4) 0.2866(3) 0.102(3) Uani 1 1 d . . .
H24A H 0.8838 -0.9083 0.3060 0.122 Uiso 1 1 calc R . .
C25 C 0.9101(5) -0.8065(5) 0.2820(4) 0.123(3) Uani 1 1 d . . .
H25A H 0.9533 -0.8097 0.3015 0.148 Uiso 1 1 calc R . .
C26 C 0.8895(4) -0.7448(4) 0.2493(3) 0.092(2) Uani 1 1 d . . .
H26A H 0.9191 -0.7076 0.2438 0.110 Uiso 1 1 calc R . .
C31 C 0.7211(3) -0.6393(3) 0.1713(3) 0.0573(15) Uani 1 1 d . . .
C32 C 0.6974(3) -0.6340(4) 0.2212(3) 0.081(2) Uani 1 1 d . . .
H32A H 0.7226 -0.6503 0.2560 0.097 Uiso 1 1 calc R . .
C33 C 0.6359(4) -0.6045(5) 0.2190(4) 0.098(3) Uani 1 1 d . . .
H33A H 0.6206 -0.6000 0.2530 0.118 Uiso 1 1 calc R . .
C34 C 0.5980(4) -0.5822(4) 0.1699(4) 0.098(3) Uani 1 1 d . . .
H34A H 0.5566 -0.5630 0.1693 0.118 Uiso 1 1 calc R . .
C35 C 0.6213(4) -0.5882(4) 0.1202(4) 0.094(2) Uani 1 1 d . . .
H35A H 0.5954 -0.5733 0.0853 0.113 Uiso 1 1 calc R . .
C36 C 0.6826(3) -0.6160(4) 0.1217(3) 0.0692(17) Uani 1 1 d . . .
H36A H 0.6980 -0.6190 0.0877 0.083 Uiso 1 1 calc R . .
C41 C 0.9225(2) -0.6731(3) -0.0100(2) 0.0459(12) Uani 1 1 d . . .
C42 C 0.9618(3) -0.6398(3) 0.0357(3) 0.0622(16) Uani 1 1 d . . .
H42A H 0.9518 -0.6421 0.0720 0.075 Uiso 1 1 calc R . .
C43 C 1.0158(3) -0.6030(4) 0.0277(4) 0.090(2) Uani 1 1 d . . .
H43A H 1.0440 -0.5816 0.0591 0.108 Uiso 1 1 calc R . .
C44 C 1.0291(4) -0.5970(4) -0.0245(5) 0.097(3) Uani 1 1 d . . .
H44A H 1.0656 -0.5697 -0.0295 0.117 Uiso 1 1 calc R . .
C45 C 0.9908(3) -0.6298(4) -0.0700(4) 0.087(2) Uani 1 1 d . . .
H45A H 1.0006 -0.6256 -0.1064 0.104 Uiso 1 1 calc R . .
C46 C 0.9370(3) -0.6697(3) -0.0628(3) 0.0600(15) Uani 1 1 d . . .
H46A H 0.9107 -0.6941 -0.0938 0.072 Uiso 1 1 calc R . .
C51 C 0.8602(2) -0.8164(3) -0.0165(2) 0.0439(12) Uani 1 1 d . . .
C52 C 0.8092(3) -0.8637(3) -0.0342(2) 0.0554(14) Uani 1 1 d . . .
H52A H 0.7669 -0.8447 -0.0407 0.066 Uiso 1 1 calc R . .
C53 C 0.8192(3) -0.9391(3) -0.0425(3) 0.0628(16) Uani 1 1 d . . .
H53A H 0.7838 -0.9712 -0.0544 0.075 Uiso 1 1 calc R . .
C54 C 0.8792(3) -0.9668(3) -0.0338(3) 0.0717(18) Uani 1 1 d . . .
H54A H 0.8858 -1.0182 -0.0399 0.086 Uiso 1 1 calc R . .
C55 C 0.9304(3) -0.9209(3) -0.0163(3) 0.087(2) Uani 1 1 d . . .
H55A H 0.9725 -0.9406 -0.0096 0.104 Uiso 1 1 calc R . .
C56 C 0.9210(3) -0.8469(3) -0.0084(3) 0.0705(18) Uani 1 1 d . . .
H56A H 0.9570 -0.8154 0.0030 0.085 Uiso 1 1 calc R . .
C61 C 0.6260(2) 0.0177(3) -0.20018(19) 0.0379(11) Uani 1 1 d . . .
F62 F 0.69242(16) 0.10151(17) -0.13981(14) 0.0648(9) Uani 1 1 d . . .
C62 C 0.6455(2) 0.0896(3) -0.1858(2) 0.0454(12) Uani 1 1 d . . .
F63 F 0.64042(19) 0.22092(18) -0.19663(19) 0.0933(13) Uani 1 1 d . . .
C63 C 0.6209(3) 0.1529(3) -0.2134(3) 0.0632(16) Uani 1 1 d . . .
C64 C 0.5734(3) 0.1444(4) -0.2614(3) 0.077(2) Uani 1 1 d . . .
F64 F 0.5473(2) 0.2044(2) -0.2913(2) 0.1229(18) Uani 1 1 d . . .
C65 C 0.5523(3) 0.0737(4) -0.2792(3) 0.0717(19) Uani 1 1 d . . .
F65 F 0.50612(19) 0.0651(3) -0.32560(18) 0.1079(15) Uani 1 1 d . . .
F66 F 0.55518(15) -0.05382(19) -0.26706(14) 0.0681(9) Uani 1 1 d . . .
C66 C 0.5789(3) 0.0143(3) -0.2472(2) 0.0529(14) Uani 1 1 d . . .
C71 C 0.5373(2) -0.1124(3) -0.1023(2) 0.0403(11) Uani 1 1 d . . .
C72 C 0.4819(2) -0.0944(3) -0.0840(2) 0.0518(14) Uani 1 1 d . . .
H72A H 0.4812 -0.0513 -0.0615 0.062 Uiso 1 1 calc R . .
C73 C 0.4281(3) -0.1375(4) -0.0979(3) 0.0607(16) Uani 1 1 d . . .
H73A H 0.3906 -0.1233 -0.0852 0.073 Uiso 1 1 calc R . .
C74 C 0.4274(3) -0.2009(4) -0.1299(3) 0.0647(17) Uani 1 1 d . . .
H74A H 0.3898 -0.2302 -0.1401 0.078 Uiso 1 1 calc R . .
C75 C 0.4833(3) -0.2209(3) -0.1467(3) 0.0678(17) Uani 1 1 d . . .
H75A H 0.4842 -0.2654 -0.1677 0.081 Uiso 1 1 calc R . .
C76 C 0.5375(3) -0.1775(3) -0.1337(2) 0.0570(15) Uani 1 1 d . . .
H76A H 0.5751 -0.1919 -0.1461 0.068 Uiso 1 1 calc R . .
C81 C 0.5833(2) 0.0386(3) -0.0776(2) 0.0440(12) Uani 1 1 d . . .
C82 C 0.6176(3) 0.0861(3) -0.0375(2) 0.0521(14) Uani 1 1 d . . .
H82A H 0.6531 0.0677 -0.0109 0.062 Uiso 1 1 calc R . .
C83 C 0.6005(4) 0.1598(3) -0.0362(3) 0.0698(18) Uani 1 1 d . . .
H83A H 0.6246 0.1920 -0.0088 0.084 Uiso 1 1 calc R . .
C84 C 0.5500(4) 0.1868(3) -0.0730(3) 0.076(2) Uani 1 1 d . . .
H84A H 0.5387 0.2377 -0.0712 0.091 Uiso 1 1 calc R . .
C85 C 0.5146(3) 0.1415(4) -0.1134(3) 0.0707(19) Uani 1 1 d . . .
H85A H 0.4789 0.1607 -0.1394 0.085 Uiso 1 1 calc R . .
C86 C 0.5320(3) 0.0668(3) -0.1157(3) 0.0577(15) Uani 1 1 d . . .
H86A H 0.5082 0.0352 -0.1437 0.069 Uiso 1 1 calc R . .
C91 C 0.7132(2) -0.0421(3) -0.2825(2) 0.0478(13) Uani 1 1 d . . .
C92 C 0.6750(3) -0.0530(3) -0.3350(2) 0.0552(14) Uani 1 1 d . . .
H92A H 0.6539 -0.0993 -0.3439 0.066 Uiso 1 1 calc R . .
C93 C 0.6669(3) 0.0036(3) -0.3753(3) 0.0703(18) Uani 1 1 d . . .
H93A H 0.6402 -0.0039 -0.4113 0.084 Uiso 1 1 calc R . .
C94 C 0.6979(4) 0.0705(4) -0.3624(3) 0.089(2) Uani 1 1 d . . .
H94A H 0.6926 0.1095 -0.3895 0.107 Uiso 1 1 calc R . .
C95 C 0.7364(4) 0.0804(4) -0.3102(3) 0.084(2) Uani 1 1 d . . .
H95A H 0.7579 0.1265 -0.3015 0.101 Uiso 1 1 calc R . .
C96 C 0.7447(3) 0.0246(3) -0.2702(3) 0.0669(17) Uani 1 1 d . . .
H96A H 0.7718 0.0322 -0.2343 0.080 Uiso 1 1 calc R . .
C101 C 0.6788(3) -0.1951(3) -0.2619(2) 0.0492(13) Uani 1 1 d . . .
C102 C 0.7102(3) -0.2425(3) -0.2927(2) 0.0612(16) Uani 1 1 d . . .
H10E H 0.7527 -0.2317 -0.2960 0.073 Uiso 1 1 calc R . .
C103 C 0.6800(4) -0.3051(3) -0.3186(3) 0.0708(18) Uani 1 1 d . . .
H10F H 0.7027 -0.3371 -0.3387 0.085 Uiso 1 1 calc R . .
C104 C 0.6192(4) -0.3221(4) -0.3161(3) 0.0784(19) Uani 1 1 d . . .
H10G H 0.5990 -0.3649 -0.3349 0.094 Uiso 1 1 calc R . .
C105 C 0.5873(3) -0.2769(4) -0.2861(3) 0.084(2) Uani 1 1 d . . .
H10H H 0.5447 -0.2885 -0.2837 0.100 Uiso 1 1 calc R . .
C106 C 0.6172(3) -0.2128(3) -0.2586(3) 0.0659(17) Uani 1 1 d . . .
H10I H 0.5946 -0.1818 -0.2378 0.079 Uiso 1 1 calc R . .
O200 O 0.5193(4) -0.5591(7) -0.1872(6) 0.281(7) Uani 1 1 d . . .
H20D H 0.5444 -0.5510 -0.1558 0.422 Uiso 1 1 d R . .
C200 C 0.5581(10) -0.5463(15) -0.2352(6) 0.43(2) Uani 1 1 d . . .
H20A H 0.5302 -0.5314 -0.2697 0.643 Uiso 1 1 d R . .
H20B H 0.5923 -0.5111 -0.2257 0.643 Uiso 1 1 d R . .
H20C H 0.5752 -0.5947 -0.2399 0.643 Uiso 1 1 d R . .

loop_
_atom_site_aniso_label
_atom_site_aniso_U_11
_atom_site_aniso_U_22
_atom_site_aniso_U_33
_atom_site_aniso_U_23
_atom_site_aniso_U_13
_atom_site_aniso_U_12
Pt1 0.05212(12) 0.02941(10) 0.03851(12) 0.00286(8) 0.00609(9) 0.00181(9)
P1 0.0636(9) 0.0415(8) 0.0422(8) -0.0008(6) 0.0103(7) -0.0047(7)
C1 0.060(3) 0.044(3) 0.037(3) 0.000(2) 0.011(2) 0.009(3)
C1B 0.055(3) 0.039(3) 0.049(3) 0.002(2) 0.006(2) 0.011(2)
C1A 0.067(4) 0.051(4) 0.065(4) -0.001(3) 0.005(3) 0.002(3)
Pt2 0.03757(10) 0.03591(11) 0.03263(11) 0.00504(8) 0.01025(7) 0.00471(8)
P2 0.0490(7) 0.0302(6) 0.0393(7) 0.0025(5) 0.0052(6) 0.0020(6)
C2 0.066(3) 0.037(3) 0.042(3) 0.000(2) 0.010(3) 0.003(3)
C2B 0.057(3) 0.055(4) 0.073(4) 0.008(3) -0.007(3) 0.003(3)
C2A 0.109(5) 0.059(4) 0.045(4) -0.009(3) 0.003(3) 0.003(4)
P3 0.0378(6) 0.0360(7) 0.0377(7) 0.0040(5) 0.0123(5) 0.0047(5)
C3 0.062(3) 0.041(3) 0.040(3) -0.003(2) 0.007(2) 0.008(3)
C3A 0.132(7) 0.062(5) 0.075(5) -0.024(4) -0.047(5) 0.020(4)
C3B 0.064(4) 0.067(4) 0.100(6) -0.013(4) -0.004(4) 0.008(3)
P4 0.0473(7) 0.0508(8) 0.0353(7) 0.0021(6) 0.0130(6) 0.0058(6)
C4 0.071(4) 0.034(3) 0.045(3) 0.002(2) 0.011(3) 0.005(3)
C4A 0.068(4) 0.078(5) 0.101(6) -0.020(4) -0.011(4) -0.007(4)
C4B 0.103(6) 0.087(6) 0.087(6) -0.018(4) -0.022(4) 0.040(5)
C5 0.065(3) 0.034(3) 0.055(4) 0.001(3) 0.017(3) 0.010(3)
O5A 0.100(4) 0.087(4) 0.086(4) 0.011(3) 0.019(3) 0.005(3)
O5B 0.092(3) 0.076(3) 0.103(4) -0.010(3) -0.019(3) 0.033(3)
C6 0.057(3) 0.037(3) 0.049(3) 0.000(3) 0.016(3) 0.007(3)
C6B 0.141(8) 0.066(5) 0.119(7) -0.009(5) -0.009(6) 0.025(5)
C6A 0.119(7) 0.133(8) 0.092(7) 0.028(6) 0.018(5) -0.003(6)
C7 0.053(3) 0.042(3) 0.048(3) 0.002(3) 0.018(3) 0.007(3)
C7A 0.120(7) 0.113(7) 0.118(8) 0.038(6) 0.032(6) -0.002(6)
C7B 0.136(8) 0.099(7) 0.148(9) -0.049(6) 0.014(7) 0.029(6)
C8 0.045(3) 0.047(3) 0.041(3) 0.003(2) 0.020(2) 0.004(2)
C8B 0.122(7) 0.082(6) 0.116(7) -0.011(5) -0.007(6) 0.028(5)
C8A 0.095(7) 0.148(10) 0.209(13) 0.101(9) -0.020(7) -0.034(6)
C9B 0.109(6) 0.080(6) 0.124(8) -0.025(5) 0.021(6) 0.004(5)
C9A 0.182(11) 0.189(12) 0.103(8) 0.053(8) 0.057(8) 0.077(10)
C10B 0.101(6) 0.083(6) 0.121(8) -0.004(5) 0.015(5) -0.004(5)
C10A 0.188(9) 0.117(7) 0.068(5) 0.028(5) 0.055(6) 0.056(7)
C11 0.047(3) 0.036(3) 0.039(3) 0.002(2) 0.004(2) 0.001(2)
C11A 0.082(5) 0.067(4) 0.079(5) 0.027(4) 0.010(4) 0.011(4)
C11B 0.103(6) 0.062(4) 0.103(6) 0.001(4) 0.032(5) 0.014(4)
C12 0.047(3) 0.046(3) 0.080(4) 0.014(3) 0.002(3) -0.003(3)
F12 0.0472(19) 0.069(2) 0.158(4) 0.031(2) -0.010(2) -0.0040(18)
O12A 0.082(3) 0.053(2) 0.066(3) 0.003(2) 0.016(2) 0.010(2)
O12B 0.077(3) 0.053(3) 0.089(3) 0.007(2) 0.022(2) 0.001(2)
F13 0.081(3) 0.072(3) 0.229(6) 0.051(3) -0.012(3) 0.024(2)
C13 0.064(4) 0.052(4) 0.102(6) 0.018(4) 0.000(4) 0.024(3)
C13A 0.059(3) 0.056(4) 0.069(4) -0.007(3) 0.014(3) -0.001(3)
C13B 0.058(3) 0.064(4) 0.059(4) 0.015(3) 0.010(3) -0.002(3)
C14 0.076(4) 0.030(3) 0.081(5) 0.016(3) 0.010(3) 0.001(3)
F14 0.124(3) 0.037(2) 0.138(4) 0.023(2) 0.018(3) 0.001(2)
C14B 0.070(4) 0.060(4) 0.035(3) 0.002(3) 0.013(3) -0.014(3)
C14A 0.038(3) 0.074(4) 0.071(4) 0.002(3) 0.016(3) 0.002(3)
C15 0.061(3) 0.040(3) 0.071(4) -0.002(3) 0.017(3) -0.012(3)
F15 0.080(2) 0.052(2) 0.161(4) 0.009(2) 0.022(3) -0.026(2)
C15B 0.061(3) 0.050(3) 0.044(3) 0.006(2) 0.025(3) 0.003(3)
C15A 0.050(3) 0.069(4) 0.060(4) -0.004(3) 0.020(3) 0.001(3)
F16 0.0463(18) 0.056(2) 0.145(4) 0.017(2) 0.009(2) -0.0041(16)
C16 0.045(3) 0.042(3) 0.052(3) 0.004(2) 0.008(2) -0.001(3)
C16B 0.054(3) 0.043(3) 0.034(3) 0.007(2) 0.011(2) 0.004(2)
C16A 0.050(3) 0.064(4) 0.050(3) -0.011(3) 0.016(3) 0.003(3)
C21 0.087(4) 0.057(4) 0.035(3) 0.006(3) 0.006(3) 0.003(3)
C22 0.097(5) 0.057(4) 0.054(4) 0.002(3) 0.021(3) -0.006(4)
C23 0.125(7) 0.063(5) 0.077(5) 0.012(4) 0.025(5) -0.005(4)
C24 0.140(8) 0.071(5) 0.084(6) 0.031(4) 0.000(5) 0.005(5)
C25 0.137(8) 0.102(7) 0.104(7) 0.034(5) -0.039(6) -0.003(6)
C26 0.107(6) 0.066(5) 0.085(5) 0.031(4) -0.023(4) -0.007(4)
C31 0.063(4) 0.051(3) 0.060(4) -0.006(3) 0.016(3) -0.005(3)
C32 0.087(5) 0.080(5) 0.081(5) -0.003(4) 0.029(4) -0.006(4)
C33 0.096(6) 0.101(6) 0.110(7) -0.024(5) 0.046(5) 0.005(5)
C34 0.082(5) 0.082(6) 0.127(8) -0.009(5) 0.014(5) 0.010(4)
C35 0.081(5) 0.093(6) 0.108(7) 0.005(5) 0.017(5) 0.008(4)
C36 0.055(4) 0.072(4) 0.081(5) 0.007(4) 0.014(3) 0.006(3)
C41 0.054(3) 0.032(3) 0.052(3) 0.004(2) 0.011(3) 0.002(2)
C42 0.061(4) 0.053(4) 0.074(4) -0.014(3) 0.016(3) -0.006(3)
C43 0.065(4) 0.068(5) 0.141(8) -0.020(5) 0.031(5) -0.019(4)
C44 0.074(5) 0.057(5) 0.172(10) 0.001(5) 0.053(6) -0.013(4)
C45 0.078(5) 0.071(5) 0.124(7) 0.048(5) 0.049(5) 0.018(4)
C46 0.061(4) 0.059(4) 0.061(4) 0.014(3) 0.015(3) 0.006(3)
C51 0.058(3) 0.037(3) 0.035(3) 0.003(2) 0.006(2) 0.007(2)
C52 0.061(3) 0.040(3) 0.061(4) -0.001(3) 0.004(3) 0.002(3)
C53 0.082(4) 0.036(3) 0.070(4) -0.004(3) 0.013(3) -0.009(3)
C54 0.100(5) 0.034(3) 0.078(5) -0.006(3) 0.009(4) 0.017(3)
C55 0.079(5) 0.042(4) 0.132(7) -0.009(4) 0.007(4) 0.021(3)
C56 0.058(4) 0.046(3) 0.102(5) -0.010(3) 0.003(3) 0.007(3)
C61 0.039(3) 0.043(3) 0.034(3) 0.008(2) 0.011(2) 0.005(2)
F62 0.072(2) 0.054(2) 0.068(2) -0.0041(16) 0.0126(18) -0.0150(17)
C62 0.049(3) 0.042(3) 0.049(3) 0.011(2) 0.019(3) -0.001(2)
F63 0.107(3) 0.0365(19) 0.147(4) 0.017(2) 0.049(3) -0.002(2)
C63 0.071(4) 0.039(3) 0.088(5) 0.015(3) 0.035(4) 0.004(3)
C64 0.078(5) 0.060(4) 0.098(6) 0.041(4) 0.030(4) 0.019(4)
F64 0.125(4) 0.091(3) 0.154(4) 0.081(3) 0.031(3) 0.046(3)
C65 0.063(4) 0.088(5) 0.059(4) 0.028(4) 0.002(3) 0.019(4)
F65 0.092(3) 0.129(4) 0.086(3) 0.041(3) -0.022(2) 0.021(3)
F66 0.069(2) 0.066(2) 0.059(2) -0.0019(17) -0.0101(16) -0.0012(17)
C66 0.057(3) 0.047(3) 0.056(4) 0.008(3) 0.015(3) 0.005(3)
C71 0.040(3) 0.043(3) 0.039(3) 0.009(2) 0.011(2) -0.001(2)
C72 0.045(3) 0.059(4) 0.052(3) 0.007(3) 0.012(3) 0.002(3)
C73 0.043(3) 0.072(4) 0.068(4) 0.013(3) 0.015(3) -0.003(3)
C74 0.048(3) 0.073(4) 0.072(4) 0.014(3) 0.007(3) -0.016(3)
C75 0.075(4) 0.056(4) 0.073(5) -0.011(3) 0.015(3) -0.018(3)
C76 0.055(3) 0.052(3) 0.068(4) 0.000(3) 0.022(3) -0.003(3)
C81 0.046(3) 0.041(3) 0.049(3) 0.009(2) 0.022(2) 0.008(2)
C82 0.068(4) 0.041(3) 0.049(3) -0.002(3) 0.017(3) -0.005(3)
C83 0.106(5) 0.040(3) 0.071(5) -0.004(3) 0.036(4) -0.005(4)
C84 0.110(6) 0.038(3) 0.098(6) 0.003(4) 0.066(5) 0.008(4)
C85 0.066(4) 0.058(4) 0.097(5) 0.028(4) 0.037(4) 0.021(3)
C86 0.052(3) 0.051(3) 0.072(4) 0.012(3) 0.017(3) 0.010(3)
C91 0.054(3) 0.058(3) 0.036(3) 0.002(2) 0.021(2) 0.001(3)
C92 0.078(4) 0.050(3) 0.038(3) 0.003(3) 0.013(3) 0.005(3)
C93 0.112(5) 0.057(4) 0.042(4) 0.010(3) 0.017(3) 0.012(4)
C94 0.151(7) 0.070(5) 0.055(5) 0.012(4) 0.042(5) -0.004(5)
C95 0.128(6) 0.063(4) 0.071(5) 0.002(4) 0.040(5) -0.028(4)
C96 0.086(4) 0.064(4) 0.056(4) 0.002(3) 0.026(3) -0.020(3)
C101 0.070(4) 0.045(3) 0.034(3) 0.003(2) 0.014(3) 0.016(3)
C102 0.075(4) 0.064(4) 0.045(3) 0.008(3) 0.013(3) 0.011(3)
C103 0.105(5) 0.050(4) 0.052(4) -0.006(3) 0.005(4) 0.018(4)
C104 0.103(6) 0.053(4) 0.074(5) -0.014(3) 0.009(4) -0.009(4)
C105 0.090(5) 0.067(4) 0.091(5) -0.024(4) 0.013(4) -0.023(4)
C106 0.075(4) 0.057(4) 0.069(4) -0.013(3) 0.023(3) -0.004(3)
O200 0.117(6) 0.343(15) 0.350(17) -0.145(13) -0.028(8) -0.008(8)
C200 0.33(3) 0.83(6) 0.135(13) -0.24(2) 0.081(15) 0.03(3)

loop_
_atom_type_symbol
_atom_type_description
_atom_type_scat_dispersion_real
_atom_type_scat_dispersion_imag
_atom_type_scat_source
C C 0.0033 0.0016 'International Tables Vol C Tables 4.2.6.8 and 6.1.1.4'
H H 0.0000 0.0000 'International Tables Vol C Tables 4.2.6.8 and 6.1.1.4'
O O 0.0106 0.0060 'International Tables Vol C Tables 4.2.6.8 and 6.1.1.4'
F F 0.0171 0.0103 'International Tables Vol C Tables 4.2.6.8 and 6.1.1.4'
P P 0.1023 0.0942 'International Tables Vol C Tables 4.2.6.8 and 6.1.1.4'
Pt Pt -1.7033 8.3905 'International Tables Vol C Tables 4.2.6.8 and 6.1.1.4'

loop_
_geom_angle_atom_site_label_1
_geom_angle_atom_site_label_2
_geom_angle_atom_site_label_3
_geom_angle
_geom_angle_site_symmetry_1
_geom_angle_site_symmetry_3
_geom_angle_publ_flag
C1 Pt1 C11 176.0(2) . . ?
C1 Pt1 P2 87.21(15) . . ?
C11 Pt1 P2 91.30(14) . . ?
C1 Pt1 P1 89.55(15) . . ?
C11 Pt1 P1 92.05(14) . . ?
P2 Pt1 P1 176.31(5) . . ?
C1 Pt1 Pt2 14.16(15) . . ?
C11 Pt1 Pt2 161.86(13) . . ?
P2 Pt1 Pt2 80.16(3) . . ?
P1 Pt1 Pt2 97.04(4) . . ?
C21 P1 C31 108.3(3) . . ?
C21 P1 C1A 106.3(3) . . ?
C31 P1 C1A 104.3(3) . . ?
C21 P1 Pt1 112.7(2) . . ?
C31 P1 Pt1 114.7(2) . . ?
C1A P1 Pt1 110.0(2) . . ?
C2 C1 Pt1 174.7(5) . . ?
C2B C1B P2 116.6(4) . . ?
C2A C1A P1 117.0(4) . . ?
C8 Pt2 C61 179.8(2) . . ?
C8 Pt2 P4 86.90(13) . . ?
C61 Pt2 P4 93.07(13) . . ?
C8 Pt2 P3 87.83(13) . . ?
C61 Pt2 P3 92.17(12) . . ?
P4 Pt2 P3 171.02(5) . . ?
C8 Pt2 Pt1 9.40(14) . . ?
C61 Pt2 Pt1 170.39(13) . . ?
P4 Pt2 Pt1 88.46(3) . . ?
P3 Pt2 Pt1 85.19(3) . . ?
C51 P2 C1B 108.0(2) . . ?
C51 P2 C41 104.8(2) . . ?
C1B P2 C41 102.6(2) . . ?
C51 P2 Pt1 116.29(16) . . ?
C1B P2 Pt1 110.71(17) . . ?
C41 P2 Pt1 113.38(18) . . ?
C1 C2 C3 175.1(6) . . ?
C1B C2B C3B 112.4(5) . . ?
C1A C2A C3A 110.2(6) . . ?
C71 P3 C81 106.0(2) . . ?
C71 P3 C16B 104.8(2) . . ?
C81 P3 C16B 106.6(2) . . ?
C71 P3 Pt2 108.18(16) . . ?
C81 P3 Pt2 115.66(15) . . ?
C16B P3 Pt2 114.69(16) . . ?
C4 C3 C2 177.4(6) . . ?
C4A C3A C2A 116.2(6) . . ?
C4B C3B C2B 111.2(6) . . ?
C91 P4 C101 105.7(2) . . ?
C91 P4 C16A 108.5(2) . . ?
C101 P4 C16A 101.7(2) . . ?
C91 P4 Pt2 113.83(17) . . ?
C101 P4 Pt2 110.80(17) . . ?
C16A P4 Pt2 115.17(18) . . ?
C3 C4 C5 175.8(6) . . ?
O5A C4A C3A 108.0(6) . . ?
O5B C4B C3B 107.1(6) . . ?
C6 C5 C4 174.4(6) . . ?
C4A O5A C6A 116.2(6) . . ?
C4B O5B C6B 114.9(6) . . ?
C5 C6 C7 178.9(6) . . ?
O5B C6B C7B 108.4(7) . . ?
O5A C6A C7A 113.7(7) . . ?
C8 C7 C6 177.3(6) . . ?
C6A C7A C8A 109.7(8) . . ?
C8B C7B C6B 108.4(8) . . ?
C7 C8 Pt2 175.1(4) . . ?
C7B C8B C9B 112.2(8) . . ?
C9A C8A C7A 117.7(9) . . ?
C10B C9B C8B 114.0(7) . . ?
C8A C9A C10A 115.7(11) . . ?
C9B C10B C11B 112.7(7) . . ?
C9A C10A C11A 114.5(8) . . ?
C12 C11 C16 113.6(5) . . ?
C12 C11 Pt1 125.6(4) . . ?
C16 C11 Pt1 120.8(4) . . ?
O12A C11A C10A 107.8(5) . . ?
O12B C11B C10B 109.6(6) . . ?
F12 C12 C11 119.2(5) . . ?
F12 C12 C13 116.9(5) . . ?
C11 C12 C13 123.8(5) . . ?
C13A O12A C11A 114.0(5) . . ?
C13B O12B C11B 110.3(5) . . ?
F13 C13 C14 119.7(6) . . ?
F13 C13 C12 120.9(6) . . ?
C14 C13 C12 119.4(5) . . ?
O12A C13A C14A 108.6(5) . . ?
O12B C13B C14B 107.8(5) . . ?
F14 C14 C15 120.4(5) . . ?
F14 C14 C13 120.3(5) . . ?
C15 C14 C13 119.2(5) . . ?
C13B C14B C15B 115.4(5) . . ?
C13A C14A C15A 114.7(5) . . ?
F15 C15 C14 120.1(5) . . ?
F15 C15 C16 120.6(5) . . ?
C14 C15 C16 119.3(5) . . ?
C16B C15B C14B 112.3(4) . . ?
C16A C15A C14A 112.0(5) . . ?
C15 C16 F16 116.7(5) . . ?
C15 C16 C11 124.6(5) . . ?
F16 C16 C11 118.6(4) . . ?
C15B C16B P3 117.6(4) . . ?
C15A C16A P4 116.7(4) . . ?
C26 C21 C22 120.1(6) . . ?
C26 C21 P1 118.0(5) . . ?
C22 C21 P1 120.6(5) . . ?
C23 C22 C21 119.8(7) . . ?
C24 C23 C22 118.9(7) . . ?
C23 C24 C25 120.6(7) . . ?
C26 C25 C24 120.5(8) . . ?
C21 C26 C25 119.9(7) . . ?
C36 C31 C32 118.3(6) . . ?
C36 C31 P1 119.9(5) . . ?
C32 C31 P1 121.3(5) . . ?
C31 C32 C33 119.5(7) . . ?
C34 C33 C32 122.0(8) . . ?
C33 C34 C35 118.6(8) . . ?
C36 C35 C34 120.3(8) . . ?
C31 C36 C35 121.4(7) . . ?
C46 C41 C42 120.5(5) . . ?
C46 C41 P2 120.4(4) . . ?
C42 C41 P2 119.0(4) . . ?
C43 C42 C41 119.1(6) . . ?
C44 C43 C42 120.7(8) . . ?
C43 C44 C45 120.8(7) . . ?
C44 C45 C46 119.5(7) . . ?
C41 C46 C45 119.3(6) . . ?
C52 C51 C56 117.4(5) . . ?
C52 C51 P2 122.1(4) . . ?
C56 C51 P2 120.4(4) . . ?
C51 C52 C53 120.6(5) . . ?
C54 C53 C52 120.3(6) . . ?
C53 C54 C55 120.1(6) . . ?
C56 C55 C54 120.0(6) . . ?
C55 C56 C51 121.6(6) . . ?
C66 C61 C62 112.7(5) . . ?
C66 C61 Pt2 123.9(4) . . ?
C62 C61 Pt2 123.3(4) . . ?
F62 C62 C63 114.7(5) . . ?
F62 C62 C61 119.3(4) . . ?
C63 C62 C61 126.0(6) . . ?
F63 C63 C62 123.3(6) . . ?
F63 C63 C64 119.3(6) . . ?
C62 C63 C64 117.5(6) . . ?
F64 C64 C63 120.8(7) . . ?
F64 C64 C65 119.3(7) . . ?
C63 C64 C65 119.8(6) . . ?
F65 C65 C66 122.2(7) . . ?
F65 C65 C64 120.1(6) . . ?
C66 C65 C64 117.7(6) . . ?
C61 C66 C65 126.2(6) . . ?
C61 C66 F66 119.3(5) . . ?
C65 C66 F66 114.5(5) . . ?
C72 C71 C76 118.0(5) . . ?
C72 C71 P3 123.0(4) . . ?
C76 C71 P3 119.0(4) . . ?
C73 C72 C71 121.3(6) . . ?
C72 C73 C74 121.1(5) . . ?
C73 C74 C75 118.0(5) . . ?
C76 C75 C74 121.5(6) . . ?
C75 C76 C71 120.0(5) . . ?
C86 C81 C82 118.6(5) . . ?
C86 C81 P3 119.6(4) . . ?
C82 C81 P3 121.5(4) . . ?
C83 C82 C81 120.2(6) . . ?
C84 C83 C82 120.9(6) . . ?
C83 C84 C85 120.7(6) . . ?
C84 C85 C86 119.0(6) . . ?
C81 C86 C85 120.6(6) . . ?
C96 C91 C92 119.7(5) . . ?
C96 C91 P4 119.4(4) . . ?
C92 C91 P4 120.7(4) . . ?
C91 C92 C93 120.5(6) . . ?
C94 C93 C92 119.5(6) . . ?
C95 C94 C93 119.5(6) . . ?
C94 C95 C96 121.3(7) . . ?
C91 C96 C95 119.5(6) . . ?
C106 C101 C102 117.6(5) . . ?
C106 C101 P4 119.9(4) . . ?
C102 C101 P4 122.5(5) . . ?
C103 C102 C101 120.6(6) . . ?
C104 C103 C102 122.0(6) . . ?
C103 C104 C105 118.8(6) . . ?
C104 C105 C106 120.5(7) . . ?
C101 C106 C105 120.5(6) . . ?

loop_
_geom_bond_atom_site_label_1
_geom_bond_atom_site_label_2
_geom_bond_distance
_geom_bond_site_symmetry_2
_geom_bond_publ_flag
Pt1 C1 1.975(5) . ?
Pt1 C11 2.056(5) . ?
Pt1 P2 2.2969(13) . ?
Pt1 P1 2.2984(14) . ?
Pt1 Pt2 12.7478(3) . ?
P1 C21 1.808(6) . ?
P1 C31 1.824(6) . ?
P1 C1A 1.838(6) . ?
C1 C2 1.216(7) . ?
C1B C2B 1.523(7) . ?
C1B P2 1.823(5) . ?
C1A C2A 1.506(8) . ?
Pt2 C8 1.979(5) . ?
Pt2 C61 2.069(5) . ?
Pt2 P4 2.2954(13) . ?
Pt2 P3 2.3149(12) . ?
P2 C51 1.812(5) . ?
P2 C41 1.835(5) . ?
C2 C3 1.367(7) . ?
C2B C3B 1.546(8) . ?
C2A C3A 1.544(9) . ?
P3 C71 1.819(5) . ?
P3 C81 1.822(5) . ?
P3 C16B 1.824(5) . ?
C3 C4 1.207(7) . ?
C3A C4A 1.492(10) . ?
C3B C4B 1.484(9) . ?
P4 C91 1.828(5) . ?
P4 C101 1.830(6) . ?
P4 C16A 1.831(5) . ?
C4 C5 1.346(7) . ?
C4A O5A 1.429(8) . ?
C4B O5B 1.431(7) . ?
C5 C6 1.227(7) . ?
O5A C6A 1.451(9) . ?
O5B C6B 1.438(8) . ?
C6 C7 1.368(7) . ?
C6B C7B 1.624(12) . ?
C6A C7A 1.449(11) . ?
C7 C8 1.205(7) . ?
C7A C8A 1.591(12) . ?
C7B C8B 1.484(10) . ?
C8B C9B 1.534(11) . ?
C8A C9A 1.320(12) . ?
C9B C10B 1.481(11) . ?
C9A C10A 1.512(11) . ?
C10B C11B 1.502(10) . ?
C10A C11A 1.515(10) . ?
C11 C12 1.366(7) . ?
C11 C16 1.376(7) . ?
C11A O12A 1.434(7) . ?
C11B O12B 1.437(7) . ?
C12 F12 1.360(6) . ?
C12 C13 1.381(8) . ?
O12A C13A 1.421(7) . ?
O12B C13B 1.416(7) . ?
F13 C13 1.349(6) . ?
C13 C14 1.360(8) . ?
C13A C14A 1.495(8) . ?
C13B C14B 1.506(7) . ?
C14 F14 1.348(6) . ?
C14 C15 1.356(8) . ?
C14B C15B 1.533(7) . ?
C14A C15A 1.541(7) . ?
C15 F15 1.351(6) . ?
C15 C16 1.362(7) . ?
C15B C16B 1.524(6) . ?
C15A C16A 1.499(7) . ?
F16 C16 1.363(6) . ?
C21 C26 1.367(9) . ?
C21 C22 1.408(8) . ?
C22 C23 1.404(9) . ?
C23 C24 1.375(10) . ?
C24 C25 1.388(11) . ?
C25 C26 1.382(10) . ?
C31 C36 1.377(8) . ?
C31 C32 1.406(8) . ?
C32 C33 1.411(10) . ?
C33 C34 1.355(11) . ?
C34 C35 1.400(11) . ?
C35 C36 1.398(9) . ?
C41 C46 1.377(7) . ?
C41 C42 1.382(8) . ?
C42 C43 1.380(8) . ?
C43 C44 1.357(11) . ?
C44 C45 1.366(11) . ?
C45 C46 1.398(8) . ?
C51 C52 1.380(7) . ?
C51 C56 1.390(7) . ?
C52 C53 1.393(7) . ?
C53 C54 1.352(8) . ?
C54 C55 1.368(9) . ?
C55 C56 1.365(8) . ?
C61 C66 1.360(7) . ?
C61 C62 1.381(7) . ?
F62 C62 1.355(6) . ?
C62 C63 1.369(7) . ?
F63 C63 1.328(7) . ?
C63 C64 1.387(9) . ?
C64 F64 1.354(7) . ?
C64 C65 1.388(9) . ?
C65 F65 1.344(7) . ?
C65 C66 1.372(8) . ?
F66 C66 1.374(6) . ?
C71 C72 1.386(7) . ?
C71 C76 1.396(7) . ?
C72 C73 1.372(7) . ?
C73 C74 1.377(8) . ?
C74 C75 1.389(8) . ?
C75 C76 1.381(8) . ?
C81 C86 1.378(7) . ?
C81 C82 1.385(7) . ?
C82 C83 1.377(7) . ?
C83 C84 1.344(9) . ?
C84 C85 1.374(9) . ?
C85 C86 1.396(8) . ?
C91 C96 1.377(8) . ?
C91 C92 1.379(7) . ?
C92 C93 1.395(7) . ?
C93 C94 1.378(9) . ?
C94 C95 1.373(10) . ?
C95 C96 1.382(9) . ?
C101 C106 1.375(8) . ?
C101 C102 1.393(7) . ?
C102 C103 1.381(8) . ?
C103 C104 1.351(9) . ?
C104 C105 1.363(9) . ?
C105 C106 1.417(8) . ?
O200 C200 1.580(19) . ?

loop_
_geom_torsion_atom_site_label_1
_geom_torsion_atom_site_label_2
_geom_torsion_atom_site_label_3
_geom_torsion_atom_site_label_4
_geom_torsion
_geom_torsion_site_symmetry_1
_geom_torsion_site_symmetry_2
_geom_torsion_site_symmetry_3
_geom_torsion_site_symmetry_4
_geom_torsion_publ_flag
C1 Pt1 P1 C21 -163.2(3) . . . . ?
C11 Pt1 P1 C21 20.5(3) . . . . ?
P2 Pt1 P1 C21 -134.9(8) . . . . ?
Pt2 Pt1 P1 C21 -175.3(2) . . . . ?
C1 Pt1 P1 C31 72.3(3) . . . . ?
C11 Pt1 P1 C31 -104.0(2) . . . . ?
P2 Pt1 P1 C31 100.6(8) . . . . ?
Pt2 Pt1 P1 C31 60.2(2) . . . . ?
C1 Pt1 P1 C1A -44.8(3) . . . . ?
C11 Pt1 P1 C1A 138.8(2) . . . . ?
P2 Pt1 P1 C1A -16.5(8) . . . . ?
Pt2 Pt1 P1 C1A -56.9(2) . . . . ?
C11 Pt1 C1 C2 -4(7) . . . . ?
P2 Pt1 C1 C2 65(5) . . . . ?
P1 Pt1 C1 C2 -117(5) . . . . ?
Pt2 Pt1 C1 C2 5(5) . . . . ?
C21 P1 C1A C2A -63.0(5) . . . . ?
C31 P1 C1A C2A 51.3(5) . . . . ?
Pt1 P1 C1A C2A 174.7(4) . . . . ?
C1 Pt1 Pt2 C8 27.2(10) . . . . ?
C11 Pt1 Pt2 C8 -154.8(9) . . . . ?
P2 Pt1 Pt2 C8 -91.9(8) . . . . ?
P1 Pt1 Pt2 C8 85.7(8) . . . . ?
C1 Pt1 Pt2 C61 -153.2(10) . . . . ?
C11 Pt1 Pt2 C61 24.9(9) . . . . ?
P2 Pt1 Pt2 C61 87.8(8) . . . . ?
P1 Pt1 Pt2 C61 -94.7(8) . . . . ?
C1 Pt1 Pt2 P4 107.5(6) . . . . ?
C11 Pt1 Pt2 P4 -74.4(4) . . . . ?
P2 Pt1 Pt2 P4 -11.55(5) . . . . ?
P1 Pt1 Pt2 P4 166.03(5) . . . . ?
C1 Pt1 Pt2 P3 -78.8(6) . . . . ?
C11 Pt1 Pt2 P3 99.2(4) . . . . ?
P2 Pt1 Pt2 P3 162.11(5) . . . . ?
P1 Pt1 Pt2 P3 -20.32(5) . . . . ?
C2B C1B P2 C51 79.9(5) . . . . ?
C2B C1B P2 C41 -169.8(4) . . . . ?
C2B C1B P2 Pt1 -48.5(4) . . . . ?
C1 Pt1 P2 C51 -176.1(2) . . . . ?
C11 Pt1 P2 C51 0.2(2) . . . . ?
P1 Pt1 P2 C51 155.5(8) . . . . ?
Pt2 Pt1 P2 C51 -163.72(19) . . . . ?
C1 Pt1 P2 C1B -52.3(2) . . . . ?
C11 Pt1 P2 C1B 123.9(2) . . . . ?
P1 Pt1 P2 C1B -80.7(8) . . . . ?
Pt2 Pt1 P2 C1B -39.96(18) . . . . ?
C1 Pt1 P2 C41 62.4(2) . . . . ?
C11 Pt1 P2 C41 -121.3(2) . . . . ?
P1 Pt1 P2 C41 34.0(8) . . . . ?
Pt2 Pt1 P2 C41 74.74(17) . . . . ?
Pt1 C1 C2 C3 7(11) . . . . ?
P2 C1B C2B C3B 167.5(4) . . . . ?
P1 C1A C2A C3A 169.3(4) . . . . ?
C8 Pt2 P3 C71 -85.5(2) . . . . ?
C61 Pt2 P3 C71 94.3(2) . . . . ?
P4 Pt2 P3 C71 -31.4(4) . . . . ?
Pt1 Pt2 P3 C71 -76.47(16) . . . . ?
C8 Pt2 P3 C81 155.8(2) . . . . ?
C61 Pt2 P3 C81 -24.4(2) . . . . ?
P4 Pt2 P3 C81 -150.1(3) . . . . ?
Pt1 Pt2 P3 C81 164.85(19) . . . . ?
C8 Pt2 P3 C16B 31.1(2) . . . . ?
C61 Pt2 P3 C16B -149.1(2) . . . . ?
P4 Pt2 P3 C16B 85.2(3) . . . . ?
Pt1 Pt2 P3 C16B 40.13(19) . . . . ?
C1 C2 C3 C4 -39(18) . . . . ?
C1A C2A C3A C4A 51.3(8) . . . . ?
C1B C2B C3B C4B -74.3(8) . . . . ?
C8 Pt2 P4 C91 -170.2(2) . . . . ?
C61 Pt2 P4 C91 10.0(2) . . . . ?
P3 Pt2 P4 C91 135.6(3) . . . . ?
Pt1 Pt2 P4 C91 -179.48(19) . . . . ?
C8 Pt2 P4 C101 70.8(2) . . . . ?
C61 Pt2 P4 C101 -108.9(2) . . . . ?
P3 Pt2 P4 C101 16.7(4) . . . . ?
Pt1 Pt2 P4 C101 61.56(18) . . . . ?
C8 Pt2 P4 C16A -43.9(3) . . . . ?
C61 Pt2 P4 C16A 136.3(3) . . . . ?
P3 Pt2 P4 C16A -98.1(4) . . . . ?
Pt1 Pt2 P4 C16A -53.2(2) . . . . ?
C2 C3 C4 C5 6(20) . . . . ?
C2A C3A C4A O5A 61.4(8) . . . . ?
C2B C3B C4B O5B -177.8(6) . . . . ?
C3 C4 C5 C6 -11(13) . . . . ?
C3A C4A O5A C6A -160.6(7) . . . . ?
C3B C4B O5B C6B -175.9(7) . . . . ?
C4 C5 C6 C7 105(36) . . . . ?
C4B O5B C6B C7B -75.6(9) . . . . ?
C4A O5A C6A C7A -68.1(10) . . . . ?
C5 C6 C7 C8 23(46) . . . . ?
O5A C6A C7A C8A -179.3(8) . . . . ?
O5B C6B C7B C8B -165.5(7) . . . . ?
C6 C7 C8 Pt2 -23(18) . . . . ?
C61 Pt2 C8 C7 -63(60) . . . . ?
P4 Pt2 C8 C7 -145(6) . . . . ?
P3 Pt2 C8 C7 27(6) . . . . ?
Pt1 Pt2 C8 C7 -46(5) . . . . ?
C6B C7B C8B C9B -179.3(7) . . . . ?
C6A C7A C8A C9A -164.0(11) . . . . ?
C7B C8B C9B C10B 60.6(10) . . . . ?
C7A C8A C9A C10A -178.3(9) . . . . ?
C8B C9B C10B C11B 59.9(10) . . . . ?
C8A C9A C10A C11A -74.8(13) . . . . ?
C1 Pt1 C11 C12 146(3) . . . . ?
P2 Pt1 C11 C12 78.2(5) . . . . ?
P1 Pt1 C11 C12 -100.3(5) . . . . ?
Pt2 Pt1 C11 C12 139.5(4) . . . . ?
C1 Pt1 C11 C16 -32(3) . . . . ?
P2 Pt1 C11 C16 -99.7(4) . . . . ?
P1 Pt1 C11 C16 81.9(4) . . . . ?
Pt2 Pt1 C11 C16 -38.4(7) . . . . ?
C9A C10A C11A O12A -166.5(8) . . . . ?
C9B C10B C11B O12B 61.8(9) . . . . ?
C16 C11 C12 F12 178.2(5) . . . . ?
Pt1 C11 C12 F12 0.2(8) . . . . ?
C16 C11 C12 C13 1.5(9) . . . . ?
Pt1 C11 C12 C13 -176.5(5) . . . . ?
C10A C11A O12A C13A -178.6(6) . . . . ?
C10B C11B O12B C13B 178.1(6) . . . . ?
F12 C12 C13 F13 -0.7(10) . . . . ?
C11 C12 C13 F13 176.0(6) . . . . ?
F12 C12 C13 C14 -179.2(6) . . . . ?
C11 C12 C13 C14 -2.4(11) . . . . ?
C11A O12A C13A C14A 178.5(5) . . . . ?
C11B O12B C13B C14B -178.9(5) . . . . ?
F13 C13 C14 F14 3.2(11) . . . . ?
C12 C13 C14 F14 -178.3(6) . . . . ?
F13 C13 C14 C15 -177.6(6) . . . . ?
C12 C13 C14 C15 0.9(11) . . . . ?
O12B C13B C14B C15B -59.2(6) . . . . ?
O12A C13A C14A C15A -71.9(6) . . . . ?
F14 C14 C15 F15 -1.5(10) . . . . ?
C13 C14 C15 F15 179.3(6) . . . . ?
F14 C14 C15 C16 -179.4(6) . . . . ?
C13 C14 C15 C16 1.3(10) . . . . ?
C13B C14B C15B C16B -65.2(6) . . . . ?
C13A C14A C15A C16A -79.4(6) . . . . ?
F15 C15 C16 F16 1.9(8) . . . . ?
C14 C15 C16 F16 179.8(5) . . . . ?
F15 C15 C16 C11 179.7(5) . . . . ?
C14 C15 C16 C11 -2.4(9) . . . . ?
C12 C11 C16 C15 1.0(8) . . . . ?
Pt1 C11 C16 C15 179.0(4) . . . . ?
C12 C11 C16 F16 178.7(5) . . . . ?
Pt1 C11 C16 F16 -3.2(7) . . . . ?
C14B C15B C16B P3 177.9(4) . . . . ?
C71 P3 C16B C15B -52.1(4) . . . . ?
C81 P3 C16B C15B 60.0(4) . . . . ?
Pt2 P3 C16B C15B -170.6(3) . . . . ?
C14A C15A C16A P4 173.6(4) . . . . ?
C91 P4 C16A C15A 81.6(5) . . . . ?
C101 P4 C16A C15A -167.2(4) . . . . ?
Pt2 P4 C16A C15A -47.3(5) . . . . ?
C31 P1 C21 C26 -154.6(5) . . . . ?
C1A P1 C21 C26 -43.0(6) . . . . ?
Pt1 P1 C21 C26 77.5(6) . . . . ?
C31 P1 C21 C22 38.1(6) . . . . ?
C1A P1 C21 C22 149.7(5) . . . . ?
Pt1 P1 C21 C22 -89.8(5) . . . . ?
C26 C21 C22 C23 -0.5(9) . . . . ?
P1 C21 C22 C23 166.6(5) . . . . ?
C21 C22 C23 C24 -0.7(10) . . . . ?
C22 C23 C24 C25 4.1(13) . . . . ?
C23 C24 C25 C26 -6.5(15) . . . . ?
C22 C21 C26 C25 -1.8(11) . . . . ?
P1 C21 C26 C25 -169.2(7) . . . . ?
C24 C25 C26 C21 5.2(14) . . . . ?
C21 P1 C31 C36 -148.0(5) . . . . ?
C1A P1 C31 C36 99.1(5) . . . . ?
Pt1 P1 C31 C36 -21.2(6) . . . . ?
C21 P1 C31 C32 39.7(6) . . . . ?
C1A P1 C31 C32 -73.2(6) . . . . ?
Pt1 P1 C31 C32 166.5(4) . . . . ?
C36 C31 C32 C33 -0.9(10) . . . . ?
P1 C31 C32 C33 171.5(5) . . . . ?
C31 C32 C33 C34 1.4(12) . . . . ?
C32 C33 C34 C35 -0.7(13) . . . . ?
C33 C34 C35 C36 -0.5(12) . . . . ?
C32 C31 C36 C35 -0.3(10) . . . . ?
P1 C31 C36 C35 -172.8(5) . . . . ?
C34 C35 C36 C31 1.1(11) . . . . ?
C51 P2 C41 C46 64.7(5) . . . . ?
C1B P2 C41 C46 -48.0(5) . . . . ?
Pt1 P2 C41 C46 -167.5(4) . . . . ?
C51 P2 C41 C42 -117.2(4) . . . . ?
C1B P2 C41 C42 130.0(4) . . . . ?
Pt1 P2 C41 C42 10.6(5) . . . . ?
C46 C41 C42 C43 -0.1(9) . . . . ?
P2 C41 C42 C43 -178.1(5) . . . . ?
C41 C42 C43 C44 2.5(10) . . . . ?
C42 C43 C44 C45 -2.7(12) . . . . ?
C43 C44 C45 C46 0.4(11) . . . . ?
C42 C41 C46 C45 -2.2(8) . . . . ?
P2 C41 C46 C45 175.9(4) . . . . ?
C44 C45 C46 C41 2.0(9) . . . . ?
C1B P2 C51 C52 -46.6(5) . . . . ?
C41 P2 C51 C52 -155.4(4) . . . . ?
Pt1 P2 C51 C52 78.6(5) . . . . ?
C1B P2 C51 C56 137.5(5) . . . . ?
C41 P2 C51 C56 28.6(5) . . . . ?
Pt1 P2 C51 C56 -97.4(5) . . . . ?
C56 C51 C52 C53 0.9(8) . . . . ?
P2 C51 C52 C53 -175.1(4) . . . . ?
C51 C52 C53 C54 -0.5(9) . . . . ?
C52 C53 C54 C55 0.6(10) . . . . ?
C53 C54 C55 C56 -1.1(11) . . . . ?
C54 C55 C56 C51 1.5(12) . . . . ?
C52 C51 C56 C55 -1.4(10) . . . . ?
P2 C51 C56 C55 174.7(6) . . . . ?
C8 Pt2 C61 C66 -13(58) . . . . ?
P4 Pt2 C61 C66 69.6(4) . . . . ?
P3 Pt2 C61 C66 -103.1(4) . . . . ?
Pt1 Pt2 C61 C66 -29.3(11) . . . . ?
C8 Pt2 C61 C62 169(100) . . . . ?
P4 Pt2 C61 C62 -108.6(4) . . . . ?
P3 Pt2 C61 C62 78.7(4) . . . . ?
Pt1 Pt2 C61 C62 152.5(6) . . . . ?
C66 C61 C62 F62 -179.8(4) . . . . ?
Pt2 C61 C62 F62 -1.5(6) . . . . ?
C66 C61 C62 C63 1.2(8) . . . . ?
Pt2 C61 C62 C63 179.6(4) . . . . ?
F62 C62 C63 F63 -0.9(8) . . . . ?
C61 C62 C63 F63 178.1(5) . . . . ?
F62 C62 C63 C64 179.0(5) . . . . ?
C61 C62 C63 C64 -2.0(9) . . . . ?
F63 C63 C64 F64 0.6(9) . . . . ?
C62 C63 C64 F64 -179.3(5) . . . . ?
F63 C63 C64 C65 -179.6(6) . . . . ?
C62 C63 C64 C65 0.5(9) . . . . ?
F64 C64 C65 F65 -0.3(10) . . . . ?
C63 C64 C65 F65 179.9(6) . . . . ?
F64 C64 C65 C66 -178.6(6) . . . . ?
C63 C64 C65 C66 1.5(10) . . . . ?
C62 C61 C66 C65 1.1(8) . . . . ?
Pt2 C61 C66 C65 -177.2(5) . . . . ?
C62 C61 C66 F66 179.2(4) . . . . ?
Pt2 C61 C66 F66 0.9(7) . . . . ?
F65 C65 C66 C61 179.2(5) . . . . ?
C64 C65 C66 C61 -2.5(10) . . . . ?
F65 C65 C66 F66 1.0(9) . . . . ?
C64 C65 C66 F66 179.3(5) . . . . ?
C81 P3 C71 C72 -28.9(5) . . . . ?
C16B P3 C71 C72 83.7(5) . . . . ?
Pt2 P3 C71 C72 -153.5(4) . . . . ?
C81 P3 C71 C76 152.6(4) . . . . ?
C16B P3 C71 C76 -94.8(4) . . . . ?
Pt2 P3 C71 C76 28.0(5) . . . . ?
C76 C71 C72 C73 -2.2(8) . . . . ?
P3 C71 C72 C73 179.3(4) . . . . ?
C71 C72 C73 C74 0.9(9) . . . . ?
C72 C73 C74 C75 1.3(9) . . . . ?
C73 C74 C75 C76 -2.2(9) . . . . ?
C74 C75 C76 C71 0.8(9) . . . . ?
C72 C71 C76 C75 1.4(8) . . . . ?
P3 C71 C76 C75 179.9(4) . . . . ?
C71 P3 C81 C86 -43.5(5) . . . . ?
C16B P3 C81 C86 -154.8(4) . . . . ?
Pt2 P3 C81 C86 76.4(4) . . . . ?
C71 P3 C81 C82 143.1(4) . . . . ?
C16B P3 C81 C82 31.8(5) . . . . ?
Pt2 P3 C81 C82 -97.0(4) . . . . ?
C86 C81 C82 C83 -0.1(8) . . . . ?
P3 C81 C82 C83 173.3(4) . . . . ?
C81 C82 C83 C84 0.7(9) . . . . ?
C82 C83 C84 C85 -0.6(10) . . . . ?
C83 C84 C85 C86 -0.2(9) . . . . ?
C82 C81 C86 C85 -0.6(8) . . . . ?
P3 C81 C86 C85 -174.2(4) . . . . ?
C84 C85 C86 C81 0.8(9) . . . . ?
C101 P4 C91 C96 -172.5(4) . . . . ?
C16A P4 C91 C96 -64.0(5) . . . . ?
Pt2 P4 C91 C96 65.7(5) . . . . ?
C101 P4 C91 C92 13.7(5) . . . . ?
C16A P4 C91 C92 122.2(4) . . . . ?
Pt2 P4 C91 C92 -108.1(4) . . . . ?
C96 C91 C92 C93 -1.3(8) . . . . ?
P4 C91 C92 C93 172.5(5) . . . . ?
C91 C92 C93 C94 0.5(9) . . . . ?
C92 C93 C94 C95 0.2(11) . . . . ?
C93 C94 C95 C96 -0.2(11) . . . . ?
C92 C91 C96 C95 1.3(9) . . . . ?
P4 C91 C96 C95 -172.6(5) . . . . ?
C94 C95 C96 C91 -0.6(11) . . . . ?
C91 P4 C101 C106 -102.1(5) . . . . ?
C16A P4 C101 C106 144.6(5) . . . . ?
Pt2 P4 C101 C106 21.6(5) . . . . ?
C91 P4 C101 C102 77.5(5) . . . . ?
C16A P4 C101 C102 -35.8(5) . . . . ?
Pt2 P4 C101 C102 -158.7(4) . . . . ?
C106 C101 C102 C103 -0.3(8) . . . . ?
P4 C101 C102 C103 -180.0(4) . . . . ?
C101 C102 C103 C104 1.3(9) . . . . ?
C102 C103 C104 C105 -1.5(11) . . . . ?
C103 C104 C105 C106 0.7(11) . . . . ?
C102 C101 C106 C105 -0.4(9) . . . . ?
P4 C101 C106 C105 179.3(5) . . . . ?
C104 C105 C106 C101 0.2(11) . . . . ?
